data_4510025
loop_
_publ_author_name
'Zhang, Ying'
'Shen, Jian-Qiang'
'Zheng, Li-Hua'
'Zhang, Zhi-Ming'
'Li, Yu-Xin'
'Wang, En-Bo'

_publ_section_title
;
 Four Polyoxonibate-Based Inorganic--Organic Hybrids Assembly from
 Bicapped Heteropolyoxonibate with Effective Antitumor Activity
;
_journal_issue 1
_journal_name_full 'Crystal Growth &amp; Design'
_journal_page_first 110
_journal_paper_doi 10.1021/cg401227g
_journal_volume 14
_journal_year 2014
_chemical_formula_sum 'C24 H135 Cu6 Ge N24 Nb12 O62 V2'
_chemical_formula_weight 3423.19
_chemical_name_systematic
; 
 ? 
;
_space_group_IT_number 12
_symmetry_cell_setting monoclinic
_symmetry_space_group_name_Hall '-C 2y'
_symmetry_space_group_name_H-M 'C 1 2/m 1'
_atom_sites_solution_hydrogens geom
_atom_sites_solution_primary direct
_atom_sites_solution_secondary difmap
_audit_creation_method SHELXL-97
_cell_angle_alpha 90.00
_cell_angle_beta 129.01(3)
_cell_angle_gamma 90.00
_cell_formula_units_Z 2
_cell_length_a 20.709(4)
_cell_length_b 20.757(4)
_cell_length_c 14.872(3)
_cell_measurement_temperature 293(2)
_cell_measurement_theta_max 25.00
_cell_measurement_theta_min 3.06
_cell_volume 4967(3)
_computing_structure_refinement 'SHELXL-97 (Sheldrick, 1997)'
_computing_structure_solution 'SHELXS-97 (Sheldrick, 1990)'
_diffrn_ambient_temperature 293(2)
_diffrn_detector_area_resol_mean 0.01
_diffrn_measured_fraction_theta_full 0.998
_diffrn_measured_fraction_theta_max 0.998
_diffrn_measurement_device_type 'Rigaku R-AXIS RAPID IP'
_diffrn_measurement_method Oscillation
_diffrn_radiation_monochromator graphite
_diffrn_radiation_source 'fine-focus sealed tube'
_diffrn_radiation_type MoK\a
_diffrn_radiation_wavelength 0.71073
_diffrn_reflns_av_R_equivalents 0.0577
_diffrn_reflns_av_sigmaI/netI 0.0463
_diffrn_reflns_limit_h_max 24
_diffrn_reflns_limit_h_min -24
_diffrn_reflns_limit_k_max 24
_diffrn_reflns_limit_k_min -24
_diffrn_reflns_limit_l_max 17
_diffrn_reflns_limit_l_min -16
_diffrn_reflns_number 19368
_diffrn_reflns_theta_full 25.00
_diffrn_reflns_theta_max 25.00
_diffrn_reflns_theta_min 3.06
_diffrn_standards_decay_% none
_diffrn_standards_interval_count 0
_diffrn_standards_interval_time 0
_diffrn_standards_number 0
_exptl_absorpt_coefficient_mu 3.159
_exptl_absorpt_correction_T_max 0.7030
_exptl_absorpt_correction_T_min 0.5056
_exptl_absorpt_correction_type multi-scan
_exptl_absorpt_process_details 'ABSCOR by T.Higashi    8 March, 1995'
_exptl_crystal_colour BROWN
_exptl_crystal_density_diffrn 2.289
_exptl_crystal_density_method 'not measured'
_exptl_crystal_description BLOCK
_exptl_crystal_F_000 3374
_exptl_crystal_size_max 0.25
_exptl_crystal_size_mid 0.18
_exptl_crystal_size_min 0.12
_refine_diff_density_max 1.974
_refine_diff_density_min -1.030
_refine_diff_density_rms 0.200
_refine_ls_extinction_method none
_refine_ls_goodness_of_fit_ref 1.048
_refine_ls_hydrogen_treatment constr
_refine_ls_matrix_type full
_refine_ls_number_parameters 353
_refine_ls_number_reflns 4516
_refine_ls_number_restraints 116
_refine_ls_restrained_S_all 1.074
_refine_ls_R_factor_all 0.0937
_refine_ls_R_factor_gt 0.0720
_refine_ls_shift/su_max 0.001
_refine_ls_shift/su_mean 0.000
_refine_ls_structure_factor_coef Fsqd
_refine_ls_weighting_details 'calc w=1/[\s^2^(Fo^2^)+(0.0959P)^2^+137.8784P] where P=(Fo^2^+2Fc^2^)/3'
_refine_ls_weighting_scheme calc
_refine_ls_wR_factor_gt 0.1879
_refine_ls_wR_factor_ref 0.2012
_reflns_number_gt 3373
_reflns_number_total 4516
_reflns_threshold_expression >2sigma(I)
_cod_data_source_file cg401227g_si_002.cif
_cod_data_source_block 2
_cod_original_cell_volume 4967.5(17)
_cod_original_sg_symbol_H-M C2/m
_cod_database_code 4510025

loop_
_symmetry_equiv_pos_as_xyz
'x, y, z'
'-x, y, -z'
'x+1/2, y+1/2, z'
'-x+1/2, y+1/2, -z'
'-x, -y, -z'
'x, -y, z'
'-x+1/2, -y+1/2, -z'
'x+1/2, -y+1/2, z'

loop_
_atom_site_label
_atom_site_type_symbol
_atom_site_fract_x
_atom_site_fract_y
_atom_site_fract_z
_atom_site_U_iso_or_equiv
_atom_site_adp_type
_atom_site_occupancy
_atom_site_symmetry_multiplicity
_atom_site_calc_flag
_atom_site_refinement_flags
Ge1 Ge 0.0000 0.0000 0.0000 0.0212(4) Uani 1 4 d SU
Cu1 Cu -0.2500 -0.2500 0.0000 0.0654(8) Uani 1 2 d S
Cu2 Cu 0.0000 0.5000 0.5000 0.0678(12) Uani 1 4 d S
Cu3 Cu 0.0000 0.0000 0.5000 0.0681(11) Uani 1 4 d S
Cu4 Cu 0.2500 0.2500 0.5000 0.0746(9) Uani 1 2 d S
O10 O -0.0484(8) -0.0709(6) -0.0831(11) 0.084(4) Uani 1 1 d U
C1 C 0.0852(19) 0.5000 0.742(3) 0.119(12) Uani 1 2 d S
C2 C -0.004(4) 0.5000 0.685(5) 0.176(19) Uani 1 2 d SU
C3 C -0.0943(16) -0.3004(13) 0.185(2) 0.123(8) Uani 1 1 d U
H3A H -0.0667 -0.3248 0.2557 0.148 Uiso 1 1 calc R
H3B H -0.0651 -0.3086 0.1542 0.148 Uiso 1 1 calc R
C4 C -0.0890(19) -0.2350(14) 0.209(2) 0.137(9) Uani 1 1 d U
H4A H -0.0326 -0.2201 0.2487 0.164 Uiso 1 1 calc R
H4B H -0.1023 -0.2282 0.2607 0.164 Uiso 1 1 calc R
C5 C 0.136(2) 0.3148(19) 0.294(3) 0.181(14) Uani 1 1 d U
H5A H 0.1306 0.3265 0.2269 0.217 Uiso 1 1 calc R
H5B H 0.0797 0.3123 0.2693 0.217 Uiso 1 1 calc R
C6 C 0.177(2) 0.3647(16) 0.374(3) 0.154(11) Uani 1 1 d U
H6A H 0.1358 0.3939 0.3636 0.185 Uiso 1 1 calc R
H6B H 0.2093 0.3886 0.3593 0.185 Uiso 1 1 calc R
C7 C -0.172(2) -0.0245(14) 0.378(3) 0.068(9) Uani 0.50 1 d P
C8 C -0.144(3) -0.084(2) 0.351(4) 0.098(14) Uani 0.50 1 d P
N1 N -0.1466(8) -0.1979(8) 0.1027(12) 0.081(5) Uani 1 1 d .
H1C H -0.1240 -0.1907 0.0679 0.097 Uiso 1 1 calc R
H1D H -0.1579 -0.1597 0.1185 0.097 Uiso 1 1 calc R
N2 N 0.0993(18) 0.5000 0.664(3) 0.115(9) Uani 1 2 d SU
N3 N -0.1815(9) -0.3237(8) 0.0993(13) 0.086(5) Uani 1 1 d .
H3C H -0.2000 -0.3388 0.1363 0.104 Uiso 1 1 calc R
H3D H -0.1844 -0.3557 0.0561 0.104 Uiso 1 1 calc R
N4 N -0.1022(15) 0.0000 0.484(2) 0.088(7) Uani 1 2 d SU
N5 N 0.2303(12) 0.3429(9) 0.4917(15) 0.123(8) Uani 1 1 d .
H5C H 0.2071 0.3519 0.5250 0.148 Uiso 1 1 calc R
H5D H 0.2791 0.3639 0.5312 0.148 Uiso 1 1 calc R
N6 N 0.1706(15) 0.2534(9) 0.3291(15) 0.148(10) Uani 1 1 d .
H6C H 0.1970 0.2444 0.3005 0.178 Uiso 1 1 calc R
H6D H 0.1304 0.2238 0.3019 0.178 Uiso 1 1 calc R
N7 N -0.0698(18) -0.0804(13) 0.363(2) 0.116(9) Uani 0.75 1 d PU
N8 N -0.057(5) 0.5000 0.564(8) 0.17(3) Uani 0.50 2 d SPU
O1W O 0.1792(17) 0.4134(13) 0.064(3) 0.138(9) Uani 0.70 1 d PU
O2W O 0.025(2) 0.3886(16) 0.985(3) 0.120(11) Uani 0.50 1 d PU
O3W O 0.092(4) 0.5000 1.148(6) 0.17(2) Uani 0.50 2 d SPU
O4W O 0.2133(13) 0.2783(10) 0.1354(17) 0.149(7) Uani 1 1 d U
O5W O 0.413(2) 0.3014(15) 0.475(3) 0.125(10) Uani 0.55 1 d PU
O7W O -0.0747(13) 0.6644(11) 0.4773(18) 0.162(7) Uani 1 1 d U
Nb4 Nb 0.0000 -0.17831(6) 0.0000 0.0358(4) Uani 1 2 d S
O15 O 0.0000 -0.2608(5) 0.0000 0.073(5) Uani 1 2 d S
O6 O -0.1196(7) -0.1617(6) -0.0888(10) 0.082(3) Uani 1 1 d U
O14 O -0.1970(9) -0.0664(5) -0.0565(9) 0.078(3) Uani 1 1 d U
Nb2 Nb -0.19144(6) -0.09105(5) -0.17452(8) 0.0321(3) Uani 1 1 d U
O3 O -0.2873(5) -0.1301(5) -0.2698(7) 0.055(2) Uani 1 1 d .
O8 O -0.1030(12) 0.0000 -0.0575(16) 0.090(5) Uani 1 2 d SU
O5 O -0.1584(6) -0.0867(4) -0.2793(9) 0.058(3) Uani 1 1 d .
V1 V -0.19519(15) 0.0000 -0.3430(2) 0.0271(6) Uani 1 2 d S
O1 O -0.2740(7) 0.0000 -0.4791(10) 0.048(3) Uani 1 2 d S
O2 O -0.2278(10) 0.0000 -0.2456(12) 0.057(4) Uani 1 2 d S
O4 O -0.0882(7) 0.0000 -0.3092(15) 0.065(4) Uani 1 2 d S
Nb1 Nb -0.04312(7) -0.09030(5) -0.23872(9) 0.0390(3) Uani 1 1 d .
O7 O -0.0731(5) -0.1279(5) -0.3650(7) 0.053(2) Uani 1 1 d .
O11 O -0.0119(7) -0.1599(6) -0.1396(10) 0.080(3) Uani 1 1 d U
O12 O 0.0659(7) -0.0656(5) -0.1735(12) 0.092(4) Uani 1 1 d U
O9 O 0.0120(12) 0.0000 -0.1104(16) 0.088(5) Uani 1 2 d S
Nb3 Nb 0.14607(9) 0.0000 -0.06191(13) 0.0340(4) Uani 1 2 d S
O13 O 0.2128(12) 0.0000 -0.0946(18) 0.088(6) Uani 1 2 d S

loop_
_atom_site_aniso_label
_atom_site_aniso_U_11
_atom_site_aniso_U_22
_atom_site_aniso_U_33
_atom_site_aniso_U_23
_atom_site_aniso_U_13
_atom_site_aniso_U_12
Ge1 0.0142(10) 0.0243(10) 0.0214(10) 0.000 0.0094(8) 0.000
Cu1 0.0489(15) 0.0742(17) 0.0629(15) 0.0083(14) 0.0302(13) -0.0289(13)
Cu2 0.0243(17) 0.052(2) 0.098(3) 0.000 0.0245(19) 0.000
Cu3 0.064(2) 0.102(3) 0.055(2) 0.000 0.045(2) 0.000
Cu4 0.0503(16) 0.084(2) 0.0724(18) -0.0441(16) 0.0306(15) -0.0287(14)
O10 0.076(8) 0.075(7) 0.087(8) -0.013(6) 0.045(7) -0.006(6)
C1 0.051(17) 0.18(4) 0.09(2) 0.000 0.026(16) 0.000
C2 0.17(2) 0.19(2) 0.18(2) 0.000 0.116(15) 0.000
C3 0.110(11) 0.128(12) 0.123(12) 0.015(9) 0.069(9) -0.006(8)
C4 0.129(13) 0.132(13) 0.133(13) 0.011(9) 0.075(9) -0.018(9)
C5 0.181(17) 0.168(16) 0.170(16) -0.008(10) 0.098(11) -0.004(10)
C6 0.159(14) 0.144(14) 0.143(14) -0.017(9) 0.087(10) 0.010(9)
C7 0.07(2) 0.063(19) 0.08(2) -0.022(15) 0.052(18) -0.011(14)
C8 0.08(3) 0.10(3) 0.11(3) -0.03(2) 0.06(3) -0.06(2)
N1 0.059(9) 0.100(11) 0.069(9) 0.016(8) 0.033(8) -0.028(8)
N2 0.103(12) 0.135(13) 0.115(12) 0.000 0.072(9) 0.000
N3 0.061(9) 0.097(11) 0.093(11) 0.011(9) 0.045(9) -0.028(8)
N4 0.081(10) 0.104(11) 0.088(10) 0.000 0.057(8) 0.000
N5 0.104(14) 0.105(14) 0.075(11) -0.044(10) 0.016(10) 0.000(11)
N6 0.17(2) 0.092(14) 0.073(11) -0.046(11) 0.025(13) -0.016(14)
N7 0.113(10) 0.123(10) 0.118(10) 0.005(5) 0.075(7) -0.001(5)
N8 0.17(3) 0.17(3) 0.17(3) 0.000 0.107(18) 0.000
O1W 0.126(12) 0.144(13) 0.157(13) -0.003(9) 0.096(9) -0.020(8)
O2W 0.114(14) 0.115(13) 0.127(14) 0.002(9) 0.073(10) -0.008(9)
O3W 0.17(3) 0.17(3) 0.17(2) 0.000 0.109(17) 0.000
O4W 0.162(11) 0.149(10) 0.148(10) 0.005(8) 0.102(8) -0.032(8)
O5W 0.129(11) 0.125(11) 0.124(11) -0.006(5) 0.081(7) 0.002(5)
O7W 0.146(11) 0.186(12) 0.152(11) -0.021(8) 0.093(8) -0.008(8)
Nb4 0.0305(8) 0.0227(7) 0.0529(9) 0.000 0.0256(7) 0.000
O15 0.111(13) 0.017(6) 0.127(14) 0.000 0.092(12) 0.000
O6 0.064(6) 0.114(7) 0.084(6) 0.052(6) 0.054(5) 0.051(5)
O14 0.134(8) 0.054(5) 0.056(5) -0.002(4) 0.064(5) -0.006(5)
Nb2 0.0179(5) 0.0377(6) 0.0302(5) 0.0001(4) 0.0101(4) -0.0086(4)
O3 0.031(5) 0.065(6) 0.041(5) -0.003(4) 0.009(4) -0.021(4)
O8 0.084(13) 0.084(12) 0.087(12) 0.000 0.047(11) 0.000
O5 0.068(7) 0.057(6) 0.085(7) 0.043(5) 0.065(6) 0.037(5)
V1 0.0156(12) 0.0365(14) 0.0203(12) 0.000 0.0070(10) 0.000
O1 0.023(6) 0.066(8) 0.031(6) 0.000 0.006(5) 0.000
O2 0.110(12) 0.033(6) 0.068(9) 0.000 0.076(9) 0.000
O4 0.019(6) 0.042(7) 0.119(13) 0.000 0.037(8) 0.000
Nb1 0.0289(6) 0.0469(6) 0.0271(5) -0.0091(4) 0.0108(5) 0.0102(5)
O7 0.041(5) 0.073(6) 0.035(4) -0.020(4) 0.019(4) 0.007(4)
O11 0.064(6) 0.111(7) 0.085(6) 0.050(6) 0.057(5) 0.047(5)
O12 0.041(5) 0.051(5) 0.107(7) -0.008(5) 0.009(5) -0.003(4)
O9 0.082(13) 0.087(12) 0.079(12) 0.000 0.043(10) 0.000
Nb3 0.0233(7) 0.0406(8) 0.0447(8) 0.000 0.0245(7) 0.000
O13 0.100(13) 0.095(12) 0.148(17) 0.000 0.116(14) 0.000

loop_
_atom_type_symbol
_atom_type_description
_atom_type_scat_dispersion_real
_atom_type_scat_dispersion_imag
_atom_type_scat_source
Cu Cu 0.3201 1.2651 'International Tables Vol C Tables 4.2.6.8 and 6.1.1.4'
H H 0.0000 0.0000 'International Tables Vol C Tables 4.2.6.8 and 6.1.1.4'
Nb Nb -2.0727 0.6215 'International Tables Vol C Tables 4.2.6.8 and 6.1.1.4'
O O 0.0106 0.0060 'International Tables Vol C Tables 4.2.6.8 and 6.1.1.4'
V V 0.3005 0.5294 'International Tables Vol C Tables 4.2.6.8 and 6.1.1.4'
N N 0.0061 0.0033 'International Tables Vol C Tables 4.2.6.8 and 6.1.1.4'
C C 0.0033 0.0016 'International Tables Vol C Tables 4.2.6.8 and 6.1.1.4'
Ge Ge 0.1547 1.8001 'International Tables Vol C Tables 4.2.6.8 and 6.1.1.4'

loop_
_geom_angle_atom_site_label_1
_geom_angle_atom_site_label_2
_geom_angle_atom_site_label_3
_geom_angle
_geom_angle_site_symmetry_1
_geom_angle_site_symmetry_3
O8 Ge1 O8 180.0(13) 5 .
O8 Ge1 O10 71.0(5) 5 5
O8 Ge1 O10 109.0(5) . 5
O8 Ge1 O10 109.0(5) 5 .
O8 Ge1 O10 71.0(5) . .
O10 Ge1 O10 180.0(19) 5 .
O8 Ge1 O10 71.0(5) 5 2
O8 Ge1 O10 109.0(5) . 2
O10 Ge1 O10 112.4(8) 5 2
O10 Ge1 O10 67.6(8) . 2
O8 Ge1 O10 109.0(5) 5 6
O8 Ge1 O10 71.0(5) . 6
O10 Ge1 O10 67.6(8) 5 6
O10 Ge1 O10 112.4(8) . 6
O10 Ge1 O10 180.0(4) 2 6
O8 Ge1 O9 112.5(9) 5 5
O8 Ge1 O9 67.5(9) . 5
O10 Ge1 O9 73.0(5) 5 5
O10 Ge1 O9 107.0(5) . 5
O10 Ge1 O9 73.0(5) 2 5
O10 Ge1 O9 107.0(5) 6 5
O8 Ge1 O9 67.5(9) 5 .
O8 Ge1 O9 112.5(9) . .
O10 Ge1 O9 107.0(5) 5 .
O10 Ge1 O9 73.0(5) . .
O10 Ge1 O9 107.0(5) 2 .
O10 Ge1 O9 73.0(5) 6 .
O9 Ge1 O9 180.0(11) 5 .
N3 Cu1 N3 180.0(6) . 7_445
N3 Cu1 N1 85.9(6) . .
N3 Cu1 N1 94.1(6) 7_445 .
N3 Cu1 N1 94.1(6) . 7_445
N3 Cu1 N1 85.9(6) 7_445 7_445
N1 Cu1 N1 180.0(10) . 7_445
N8 Cu2 N8 180.000(17) 5_566 .
N8 Cu2 N2 97(3) 5_566 .
N8 Cu2 N2 83(3) . .
N8 Cu2 N2 83(3) 5_566 5_566
N8 Cu2 N2 97(3) . 5_566
N2 Cu2 N2 180.000(3) . 5_566
N4 Cu3 N4 180.000(1) 5_556 .
N4 Cu3 N7 82.3(9) 5_556 5_556
N4 Cu3 N7 97.7(9) . 5_556
N4 Cu3 N7 97.7(9) 5_556 .
N4 Cu3 N7 82.3(9) . .
N7 Cu3 N7 180.0(9) 5_556 .
N4 Cu3 N7 82.3(8) 5_556 2_556
N4 Cu3 N7 97.7(9) . 2_556
N7 Cu3 N7 92.7(14) 5_556 2_556
N7 Cu3 N7 87.3(14) . 2_556
N4 Cu3 N7 97.7(9) 5_556 6
N4 Cu3 N7 82.3(8) . 6
N7 Cu3 N7 87.3(14) 5_556 6
N7 Cu3 N7 92.7(14) . 6
N7 Cu3 N7 180.000(3) 2_556 6
N5 Cu4 N5 180.000(2) . 7_556
N5 Cu4 N6 95.0(7) . 7_556
N5 Cu4 N6 85.0(7) 7_556 7_556
N5 Cu4 N6 85.0(7) . .
N5 Cu4 N6 95.0(8) 7_556 .
N6 Cu4 N6 180.000(2) 7_556 .
Ge1 O10 Nb2 119.7(6) . .
Ge1 O10 Nb1 117.3(6) . .
Nb2 O10 Nb1 102.3(5) . .
Ge1 O10 Nb4 122.3(6) . .
Nb2 O10 Nb4 95.5(5) . .
Nb1 O10 Nb4 94.7(4) . .
N2 C1 C2 112(3) . .
N8 C2 C1 115(5) . .
C4 C3 N3 113(2) . .
C4 C3 H3A 109.0 . .
N3 C3 H3A 109.0 . .
C4 C3 H3B 109.0 . .
N3 C3 H3B 109.0 . .
H3A C3 H3B 107.8 . .
C3 C4 N1 110(2) . .
C3 C4 H4A 109.6 . .
N1 C4 H4A 109.6 . .
C3 C4 H4B 109.6 . .
N1 C4 H4B 109.6 . .
H4A C4 H4B 108.1 . .
C6 C5 N6 118(3) . .
C6 C5 H5A 107.9 . .
N6 C5 H5A 107.9 . .
C6 C5 H5B 107.9 . .
N6 C5 H5B 107.9 . .
H5A C5 H5B 107.2 . .
C5 C6 N5 113(3) . .
C5 C6 H6A 108.9 . .
N5 C6 H6A 108.9 . .
C5 C6 H6B 108.9 . .
N5 C6 H6B 108.9 . .
H6A C6 H6B 107.7 . .
C7 C7 N4 68.7(13) 6 .
C7 C7 C8 144.3(19) 6 .
N4 C7 C8 107(3) . .
N7 C8 C7 119(3) . .
C4 N1 Cu1 107.1(13) . .
C4 N1 H1C 110.3 . .
Cu1 N1 H1C 110.3 . .
C4 N1 H1D 110.3 . .
Cu1 N1 H1D 110.3 . .
H1C N1 H1D 108.5 . .
C1 N2 Cu2 116(2) . .
C3 N3 Cu1 107.5(13) . .
C3 N3 H3C 110.2 . .
Cu1 N3 H3C 110.2 . .
C3 N3 H3D 110.2 . .
Cu1 N3 H3D 110.2 . .
H3C N3 H3D 108.5 . .
C7 N4 C7 43(3) . 6
C7 N4 Cu3 113.7(18) . .
C7 N4 Cu3 113.7(18) 6 .
C6 N5 Cu4 111.0(16) . .
C6 N5 H5C 109.4 . .
Cu4 N5 H5C 109.4 . .
C6 N5 H5D 109.4 . .
Cu4 N5 H5D 109.4 . .
H5C N5 H5D 108.0 . .
C5 N6 Cu4 109.2(19) . .
C5 N6 H6C 109.8 . .
Cu4 N6 H6C 109.8 . .
C5 N6 H6D 109.8 . .
Cu4 N6 H6D 109.8 . .
H6C N6 H6D 108.3 . .
C8 N7 Cu3 100(2) . .
C2 N8 Cu2 114(6) . .
O15 Nb4 O11 101.2(4) . 2
O15 Nb4 O11 101.2(4) . .
O11 Nb4 O11 157.6(8) 2 .
O15 Nb4 O6 100.1(4) . 2
O11 Nb4 O6 89.4(4) 2 2
O11 Nb4 O6 86.7(5) . 2
O15 Nb4 O6 100.1(4) . .
O11 Nb4 O6 86.7(5) 2 .
O11 Nb4 O6 89.4(4) . .
O6 Nb4 O6 159.8(8) 2 .
O15 Nb4 O10 156.1(3) . 2
O11 Nb4 O10 63.2(5) 2 2
O11 Nb4 O10 95.5(5) . 2
O6 Nb4 O10 63.7(5) 2 2
O6 Nb4 O10 97.0(5) . 2
O15 Nb4 O10 156.1(3) . .
O11 Nb4 O10 95.5(5) 2 .
O11 Nb4 O10 63.2(5) . .
O6 Nb4 O10 97.0(5) 2 .
O6 Nb4 O10 63.7(5) . .
O10 Nb4 O10 47.7(6) 2 .
Nb2 O6 Nb4 135.2(7) . .
Nb2 O14 Nb3 135.6(7) . 5
O3 Nb2 O6 101.3(5) . .
O3 Nb2 O14 100.1(5) . .
O6 Nb2 O14 93.7(5) . .
O3 Nb2 O5 99.0(5) . .
O6 Nb2 O5 92.8(4) . .
O14 Nb2 O5 158.2(5) . .
O3 Nb2 O2 98.4(5) . .
O6 Nb2 O2 158.6(6) . .
O14 Nb2 O2 90.7(5) . .
O5 Nb2 O2 76.1(4) . .
O3 Nb2 O10 155.3(5) . .
O6 Nb2 O10 65.6(5) . .
O14 Nb2 O10 101.6(5) . .
O5 Nb2 O10 62.7(4) . .
O2 Nb2 O10 93.1(5) . .
O3 Nb2 O8 153.7(5) . .
O6 Nb2 O8 101.6(6) . .
O14 Nb2 O8 65.6(6) . .
O5 Nb2 O8 92.7(6) . .
O2 Nb2 O8 61.5(5) . .
O10 Nb2 O8 49.8(5) . .
O3 Nb2 V1 100.9(3) . .
O6 Nb2 V1 128.6(3) . .
O14 Nb2 V1 126.7(3) . .
O5 Nb2 V1 38.1(2) . .
O2 Nb2 V1 38.0(3) . .
O10 Nb2 V1 75.2(3) . .
O8 Nb2 V1 74.3(4) . .
Ge1 O8 Nb2 119.5(6) . .
Ge1 O8 Nb2 119.5(6) . 6
Nb2 O8 Nb2 101.7(7) . 6
Ge1 O8 Nb3 122.9(9) . 5
Nb2 O8 Nb3 93.7(6) . 5
Nb2 O8 Nb3 93.7(6) 6 5
V1 O5 Nb2 101.2(4) . .
V1 O5 Nb1 101.6(4) . .
Nb2 O5 Nb1 130.6(5) . .
O1 V1 O4 114.4(7) . .
O1 V1 O2 112.5(7) . .
O4 V1 O2 133.1(7) . .
O1 V1 O5 112.8(4) . 6
O4 V1 O5 80.9(3) . 6
O2 V1 O5 81.4(3) . 6
O1 V1 O5 112.8(4) . .
O4 V1 O5 80.9(3) . .
O2 V1 O5 81.4(3) . .
O5 V1 O5 134.5(7) 6 .
O1 V1 Nb2 120.3(3) . 6
O4 V1 Nb2 110.3(4) . 6
O2 V1 Nb2 40.73(18) . 6
O5 V1 Nb2 40.7(3) 6 6
O5 V1 Nb2 111.5(3) . 6
O1 V1 Nb2 120.3(3) . .
O4 V1 Nb2 110.3(4) . .
O2 V1 Nb2 40.73(18) . .
O5 V1 Nb2 111.5(3) 6 .
O5 V1 Nb2 40.7(3) . .
Nb2 V1 Nb2 75.12(7) 6 .
O1 V1 Nb1 122.2(3) . 6
O4 V1 Nb1 40.4(2) . 6
O2 V1 Nb1 110.2(4) . 6
O5 V1 Nb1 40.5(3) 6 6
O5 V1 Nb1 110.5(3) . 6
Nb2 V1 Nb1 74.18(5) 6 6
Nb2 V1 Nb1 117.49(8) . 6
O1 V1 Nb1 122.2(3) . .
O4 V1 Nb1 40.4(2) . .
O2 V1 Nb1 110.2(4) . .
O5 V1 Nb1 110.5(3) 6 .
O5 V1 Nb1 40.5(3) . .
Nb2 V1 Nb1 117.49(8) 6 .
Nb2 V1 Nb1 74.18(5) . .
Nb1 V1 Nb1 74.06(7) 6 .
V1 O2 Nb2 101.3(4) . 6
V1 O2 Nb2 101.3(4) . .
Nb2 O2 Nb2 132.8(7) 6 .
V1 O4 Nb1 102.1(4) . 6
V1 O4 Nb1 102.1(4) . .
Nb1 O4 Nb1 130.7(8) 6 .
O7 Nb1 O11 102.4(5) . .
O7 Nb1 O12 100.0(6) . .
O11 Nb1 O12 95.5(5) . .
O7 Nb1 O4 96.8(6) . .
O11 Nb1 O4 158.0(6) . .
O12 Nb1 O4 91.5(5) . .
O7 Nb1 O5 98.0(4) . .
O11 Nb1 O5 91.2(4) . .
O12 Nb1 O5 158.9(5) . .
O4 Nb1 O5 75.4(4) . .
O7 Nb1 O9 151.2(5) . .
O11 Nb1 O9 102.9(6) . .
O12 Nb1 O9 63.9(6) . .
O4 Nb1 O9 61.9(6) . .
O5 Nb1 O9 95.0(6) . .
O7 Nb1 O10 154.6(5) . .
O11 Nb1 O10 64.8(5) . .
O12 Nb1 O10 103.0(6) . .
O4 Nb1 O10 93.3(6) . .
O5 Nb1 O10 62.1(4) . .
O9 Nb1 O10 52.6(5) . .
O7 Nb1 V1 99.8(3) . .
O11 Nb1 V1 126.8(3) . .
O12 Nb1 V1 127.0(3) . .
O4 Nb1 V1 37.6(3) . .
O5 Nb1 V1 37.9(2) . .
O9 Nb1 V1 75.6(4) . .
O10 Nb1 V1 74.7(3) . .
Nb1 O11 Nb4 137.3(7) . .
Nb1 O12 Nb3 136.2(8) . .
Ge1 O9 Nb3 121.6(9) . .
Ge1 O9 Nb1 117.1(6) . .
Nb3 O9 Nb1 96.9(6) . .
Ge1 O9 Nb1 117.1(6) . 6
Nb3 O9 Nb1 96.9(6) . 6
Nb1 O9 Nb1 103.2(7) . 6
O13 Nb3 O14 100.4(6) . 5
O13 Nb3 O14 100.4(6) . 2
O14 Nb3 O14 90.4(6) 5 2
O13 Nb3 O12 99.3(7) . .
O14 Nb3 O12 160.2(6) 5 .
O14 Nb3 O12 87.8(5) 2 .
O13 Nb3 O12 99.3(7) . 6
O14 Nb3 O12 87.8(5) 5 6
O14 Nb3 O12 160.2(6) 2 6
O12 Nb3 O12 87.3(7) . 6
O13 Nb3 O9 153.8(8) . .
O14 Nb3 O9 97.9(5) 5 .
O14 Nb3 O9 97.9(5) 2 .
O12 Nb3 O9 62.9(5) . .
O12 Nb3 O9 62.9(5) 6 .
O13 Nb3 O8 158.2(8) . 5
O14 Nb3 O8 65.1(5) 5 5
O14 Nb3 O8 65.1(5) 2 5
O12 Nb3 O8 96.5(6) . 5
O12 Nb3 O8 96.5(6) 6 5
O9 Nb3 O8 48.0(6) . 5

loop_
_geom_bond_atom_site_label_1
_geom_bond_atom_site_label_2
_geom_bond_distance
_geom_bond_site_symmetry_2
Ge1 O8 1.73(2) 5
Ge1 O8 1.73(2) .
Ge1 O10 1.772(12) 5
Ge1 O10 1.772(12) .
Ge1 O10 1.772(12) 2
Ge1 O10 1.772(12) 6
Ge1 O9 1.808(19) 5
Ge1 O9 1.808(19) .
Cu1 N3 1.974(15) .
Cu1 N3 1.974(15) 7_445
Cu1 N1 1.993(13) .
Cu1 N1 1.993(13) 7_445
Cu2 N8 1.92(8) 5_566
Cu2 N8 1.92(8) .
Cu2 N2 1.97(3) .
Cu2 N2 1.97(3) 5_566
Cu3 N4 1.97(2) 5_556
Cu3 N4 1.97(2) .
Cu3 N7 2.31(3) 5_556
Cu3 N7 2.31(3) .
Cu3 N7 2.31(3) 2_556
Cu3 N7 2.31(3) 6
Cu4 N5 1.958(18) .
Cu4 N5 1.958(18) 7_556
Cu4 N6 1.977(18) 7_556
Cu4 N6 1.977(18) .
O10 Nb2 2.393(13) .
O10 Nb1 2.418(13) .
O10 Nb4 2.437(13) .
C1 N2 1.36(4) .
C1 C2 1.47(6) .
C2 N8 1.41(8) .
C3 C4 1.39(3) .
C3 N3 1.49(3) .
C3 H3A 0.9700 .
C3 H3B 0.9700 .
C4 N1 1.47(3) .
C4 H4A 0.9700 .
C4 H4B 0.9700 .
C5 C6 1.39(4) .
C5 N6 1.40(4) .
C5 H5A 0.9700 .
C5 H5B 0.9700 .
C6 N5 1.43(3) .
C6 H6A 0.9700 .
C6 H6B 0.9700 .
C7 C7 1.02(6) 6
C7 N4 1.40(4) .
C7 C8 1.51(5) .
C8 N7 1.43(5) .
N1 H1C 0.9000 .
N1 H1D 0.9000 .
N3 H3C 0.9000 .
N3 H3D 0.9000 .
N4 C7 1.40(4) 6
N5 H5C 0.9000 .
N5 H5D 0.9000 .
N6 H6C 0.9000 .
N6 H6D 0.9000 .
O2W O2W 1.38(6) 2_557
Nb4 O15 1.711(11) .
Nb4 O11 1.969(11) 2
Nb4 O11 1.969(11) .
Nb4 O6 1.970(11) 2
Nb4 O6 1.970(11) .
Nb4 O10 2.437(13) 2
O6 Nb2 1.897(10) .
O14 Nb2 1.899(10) .
O14 Nb3 1.944(11) 5
Nb2 O3 1.751(8) .
Nb2 O5 2.060(9) .
Nb2 O2 2.063(6) .
Nb2 O8 2.438(12) .
Nb2 V1 3.100(2) .
O8 Nb2 2.438(12) 6
O8 Nb3 2.44(2) 5
O5 V1 1.951(8) .
O5 Nb1 2.064(9) .
V1 O1 1.613(11) .
V1 O4 1.940(12) .
V1 O2 1.946(12) .
V1 O5 1.951(8) 6
V1 Nb2 3.100(2) 6
V1 Nb1 3.112(2) 6
V1 Nb1 3.112(2) .
O2 Nb2 2.063(6) 6
O4 Nb1 2.062(7) 6
O4 Nb1 2.062(7) .
Nb1 O7 1.748(8) .
Nb1 O11 1.865(11) .
Nb1 O12 1.883(12) .
Nb1 O9 2.391(11) .
O12 Nb3 1.974(11) .
O9 Nb3 2.39(2) .
O9 Nb1 2.391(11) 6
Nb3 O13 1.730(13) .
Nb3 O14 1.944(11) 5
Nb3 O14 1.944(11) 2
Nb3 O12 1.974(11) 6
Nb3 O8 2.44(2) 5
